data_4068158
loop_
_publ_author_name
'Burley, Glenn A.'
'Boutadla, Youcef'
'Davies, David L.'
'Singh, Kuldip'

_publ_section_title
;
 Triazoles from N-Alkynylheterocycles and Their Coordination to Iridium
;
_journal_issue 3
_journal_name_full Organometallics
_journal_page_first 1112
_journal_paper_doi 10.1021/om201157g
_journal_volume 31
_journal_year 2012
_chemical_formula_moiety 'C26 H28 Cl2 Ir N5'
_chemical_formula_sum 'C26 H28 Cl2 Ir N5'
_chemical_formula_weight 673.63
_chemical_name_systematic
; 
 ? 
;
_space_group_IT_number 2
_symmetry_cell_setting triclinic
_symmetry_space_group_name_Hall '-P 1'
_symmetry_space_group_name_H-M 'P -1'
_atom_sites_solution_hydrogens geom
_atom_sites_solution_primary direct
_atom_sites_solution_secondary difmap
_audit_creation_method SHELXL-97
_cell_angle_alpha 108.073(3)
_cell_angle_beta 98.709(3)
_cell_angle_gamma 90.588(3)
_cell_formula_units_Z 2
_cell_length_a 8.0303(15)
_cell_length_b 11.343(2)
_cell_length_c 14.297(3)
_cell_measurement_reflns_used 892
_cell_measurement_temperature 150(2)
_cell_measurement_theta_max 23.766
_cell_measurement_theta_min 2.571
_cell_volume 1221.5(4)
_computing_cell_refinement 'Bruker SMART'
_computing_data_collection 'Bruker SMART'
_computing_data_reduction 'Bruker SHELXTL'
_computing_molecular_graphics 'Bruker SHELXTL'
_computing_publication_material 'Bruker SHELXTL'
_computing_structure_refinement 'SHELXL-97 (Sheldrick, 1997)'
_computing_structure_solution 'SHELXS-97 (Sheldrick, 1990)'
_diffrn_ambient_temperature 150(2)
_diffrn_measured_fraction_theta_full 0.987
_diffrn_measured_fraction_theta_max 0.987
_diffrn_measurement_device_type 'Bruker Apex 2000 CCD area detector'
_diffrn_measurement_method 'phi and omega scans'
_diffrn_radiation_monochromator graphite
_diffrn_radiation_source 'fine-focus sealed tube'
_diffrn_radiation_type MoK\a
_diffrn_radiation_wavelength 0.71073
_diffrn_reflns_av_R_equivalents 0.0423
_diffrn_reflns_av_sigmaI/netI 0.0817
_diffrn_reflns_limit_h_max 9
_diffrn_reflns_limit_h_min -9
_diffrn_reflns_limit_k_max 13
_diffrn_reflns_limit_k_min -13
_diffrn_reflns_limit_l_max 16
_diffrn_reflns_limit_l_min -17
_diffrn_reflns_number 9508
_diffrn_reflns_theta_full 26.00
_diffrn_reflns_theta_max 26.00
_diffrn_reflns_theta_min 1.89
_exptl_absorpt_coefficient_mu 5.709
_exptl_absorpt_correction_T_max 0.8038
_exptl_absorpt_correction_T_min 0.3294
_exptl_absorpt_correction_type empirical
_exptl_absorpt_process_details
;
absorption correction based on 5501 reflections(SADABS);Rint 0.1806 before
correction and 0.0361 after.
;
_exptl_crystal_colour yellow
_exptl_crystal_density_diffrn 1.831
_exptl_crystal_density_method 'not measured'
_exptl_crystal_description plate
_exptl_crystal_F_000 660
_exptl_crystal_size_max 0.25
_exptl_crystal_size_mid 0.14
_exptl_crystal_size_min 0.04
_refine_diff_density_max 2.236
_refine_diff_density_min -1.527
_refine_diff_density_rms 0.186
_refine_ls_extinction_method none
_refine_ls_goodness_of_fit_ref 0.986
_refine_ls_hydrogen_treatment constr
_refine_ls_matrix_type full
_refine_ls_number_parameters 312
_refine_ls_number_reflns 4729
_refine_ls_number_restraints 0
_refine_ls_restrained_S_all 0.986
_refine_ls_R_factor_all 0.0511
_refine_ls_R_factor_gt 0.0413
_refine_ls_shift/su_max 0.001
_refine_ls_shift/su_mean 0.000
_refine_ls_structure_factor_coef Fsqd
_refine_ls_weighting_details 'calc w=1/[\s^2^(Fo^2^)+(0.0363P)^2^+0.0000P] where P=(Fo^2^+2Fc^2^)/3'
_refine_ls_weighting_scheme calc
_refine_ls_wR_factor_gt 0.0879
_refine_ls_wR_factor_ref 0.0907
_reflns_number_gt 4028
_reflns_number_total 4729
_reflns_threshold_expression >2sigma(I)
_cod_data_source_file om201157g_si_001.cif
_cod_data_source_block 09028
_cod_depositor_comments
;
The following automatic conversions were performed:

'_symmetry_cell_setting' value 'Triclinic' changed to 'triclinic'
according to /home/saulius/struct/CIF-dictionaries/cif_core.dic
dictionary named 'cif_core.dic' version 2.4.1 from 2010-06-29.

Automatic conversion script
Id: cif_fix_values 1715 2011-07-08 13:25:40Z adriana 

The following automatic conversions were performed:

'_refine_ls_hydrogen_treatment' value 'constrained' was replaced with
the value 'constr' as specified in the replacement file
'src/cod-tools/trunk/data/replacement-values/replacement_values.lst'.

Automatic conversion script
Id: cif_fix_values 5376 2017-05-30 11:51:03Z andrius 
;
_cod_original_sg_symbol_H-M P-1
_cod_database_code 4068158

loop_
_symmetry_equiv_pos_as_xyz
'x, y, z'
'-x, -y, -z'

loop_
_atom_site_label
_atom_site_type_symbol
_atom_site_fract_x
_atom_site_fract_y
_atom_site_fract_z
_atom_site_U_iso_or_equiv
_atom_site_adp_type
_atom_site_occupancy
_atom_site_symmetry_multiplicity
_atom_site_calc_flag
_atom_site_refinement_flags
Ir1 Ir 0.74787(4) 0.90162(3) 0.73062(2) 0.02052(10) Uani 1 1 d .
Cl1 Cl 0.6843(2) 0.73803(16) 0.79759(14) 0.0309(4) Uani 1 1 d .
Cl2 Cl 1.0232(2) 0.82083(17) 0.71819(14) 0.0293(4) Uani 1 1 d .
N1 N 0.6718(7) 0.7739(5) 0.5844(4) 0.0210(13) Uani 1 1 d .
N2 N 0.6900(7) 0.6544(5) 0.4322(4) 0.0210(13) Uani 1 1 d .
N3 N 0.8622(7) 0.6702(5) 0.3148(4) 0.0267(14) Uani 1 1 d .
N4 N 0.9154(8) 0.5986(6) 0.2341(4) 0.0291(15) Uani 1 1 d .
N5 N 0.8486(8) 0.4853(5) 0.2168(4) 0.0244(14) Uani 1 1 d .
C1 C 0.7697(9) 0.7390(6) 0.5160(5) 0.0228(16) Uani 1 1 d .
H1 H 0.8833 0.7699 0.5248 0.027 Uiso 1 1 calc R
C2 C 0.5151(8) 0.7084(6) 0.5430(5) 0.0187(15) Uani 1 1 d .
C3 C 0.3670(9) 0.7104(6) 0.5804(5) 0.0230(16) Uani 1 1 d .
H3 H 0.3571 0.7634 0.6451 0.028 Uiso 1 1 calc R
C4 C 0.2316(9) 0.6316(6) 0.5196(6) 0.0270(17) Uani 1 1 d .
H4 H 0.1273 0.6309 0.5433 0.032 Uiso 1 1 calc R
C5 C 0.2472(9) 0.5538(6) 0.4245(6) 0.0284(18) Uani 1 1 d .
H5 H 0.1538 0.4996 0.3855 0.034 Uiso 1 1 calc R
C6 C 0.3939(9) 0.5534(6) 0.3859(5) 0.0252(16) Uani 1 1 d .
H6 H 0.4033 0.5016 0.3207 0.030 Uiso 1 1 calc R
C7 C 0.5264(9) 0.6317(6) 0.4460(5) 0.0194(15) Uani 1 1 d .
C8 C 0.7618(9) 0.6000(6) 0.3449(5) 0.0203(15) Uani 1 1 d .
C9 C 0.7520(10) 0.4825(7) 0.2844(5) 0.0317(18) Uani 1 1 d .
H9 H 0.6904 0.4129 0.2887 0.038 Uiso 1 1 calc R
C10 C 0.8817(10) 0.3823(7) 0.1288(5) 0.0336(19) Uani 1 1 d .
H10A H 0.8773 0.3029 0.1437 0.040 Uiso 1 1 calc R
H10B H 0.9965 0.3963 0.1154 0.040 Uiso 1 1 calc R
C11 C 0.7545(9) 0.3733(6) 0.0371(5) 0.0247(16) Uani 1 1 d .
C12 C 0.8053(10) 0.3863(6) -0.0455(6) 0.0289(18) Uani 1 1 d .
H12 H 0.9217 0.4038 -0.0442 0.035 Uiso 1 1 calc R
C13 C 0.6928(12) 0.3748(7) -0.1317(6) 0.041(2) Uani 1 1 d .
H13 H 0.7320 0.3846 -0.1884 0.049 Uiso 1 1 calc R
C14 C 0.5279(13) 0.3497(7) -0.1348(7) 0.050(3) Uani 1 1 d .
H14 H 0.4502 0.3416 -0.1939 0.061 Uiso 1 1 calc R
C15 C 0.4710(10) 0.3358(7) -0.0518(8) 0.047(3) Uani 1 1 d .
H15 H 0.3541 0.3192 -0.0536 0.056 Uiso 1 1 calc R
C16 C 0.5843(10) 0.3460(7) 0.0335(6) 0.034(2) Uani 1 1 d .
H16 H 0.5458 0.3344 0.0899 0.041 Uiso 1 1 calc R
C17 C 0.5794(9) 1.0441(6) 0.7164(6) 0.0274(17) Uani 1 1 d .
C18 C 0.5813(9) 1.0273(6) 0.8115(5) 0.0250(16) Uani 1 1 d .
C19 C 0.7519(9) 1.0552(6) 0.8650(5) 0.0210(15) Uani 1 1 d .
C20 C 0.8536(9) 1.0900(6) 0.8020(5) 0.0209(15) Uani 1 1 d .
C21 C 0.7480(9) 1.0810(6) 0.7101(6) 0.0267(17) Uani 1 1 d .
C22 C 0.8031(9) 1.0553(7) 0.9694(5) 0.0300(18) Uani 1 1 d .
H22A H 0.9222 1.0842 0.9919 0.045 Uiso 1 1 calc R
H22B H 0.7872 0.9709 0.9725 0.045 Uiso 1 1 calc R
H22C H 0.7337 1.1110 1.0126 0.045 Uiso 1 1 calc R
C23 C 0.4390(9) 0.9899(7) 0.8535(6) 0.0336(19) Uani 1 1 d .
H23A H 0.4002 1.0636 0.9000 0.050 Uiso 1 1 calc R
H23B H 0.4767 0.9311 0.8889 0.050 Uiso 1 1 calc R
H23C H 0.3461 0.9504 0.7994 0.050 Uiso 1 1 calc R
C24 C 0.4269(10) 1.0357(8) 0.6394(6) 0.040(2) Uani 1 1 d .
H24A H 0.3386 0.9809 0.6473 0.060 Uiso 1 1 calc R
H24B H 0.4572 1.0020 0.5727 0.060 Uiso 1 1 calc R
H24C H 0.3853 1.1187 0.6479 0.060 Uiso 1 1 calc R
C25 C 0.8031(10) 1.1163(7) 0.6260(6) 0.036(2) Uani 1 1 d .
H25A H 0.7954 1.2059 0.6386 0.054 Uiso 1 1 calc R
H25B H 0.7298 1.0712 0.5633 0.054 Uiso 1 1 calc R
H25C H 0.9201 1.0947 0.6211 0.054 Uiso 1 1 calc R
C26 C 1.0356(9) 1.1302(7) 0.8283(6) 0.0288(17) Uani 1 1 d .
H26A H 1.0906 1.0966 0.7696 0.043 Uiso 1 1 calc R
H26B H 1.0879 1.0993 0.8820 0.043 Uiso 1 1 calc R
H26C H 1.0486 1.2211 0.8505 0.043 Uiso 1 1 calc R

loop_
_atom_site_aniso_label
_atom_site_aniso_U_11
_atom_site_aniso_U_22
_atom_site_aniso_U_33
_atom_site_aniso_U_23
_atom_site_aniso_U_13
_atom_site_aniso_U_12
Ir1 0.02160(16) 0.01891(15) 0.02021(15) 0.00364(11) 0.00631(11) 0.00043(11)
Cl1 0.0419(11) 0.0228(9) 0.0318(10) 0.0105(8) 0.0132(9) -0.0007(8)
Cl2 0.0227(9) 0.0305(10) 0.0316(10) 0.0045(8) 0.0064(8) 0.0059(8)
N1 0.029(3) 0.015(3) 0.017(3) 0.001(2) 0.005(3) -0.004(3)
N2 0.025(3) 0.019(3) 0.016(3) 0.000(2) 0.009(3) -0.002(2)
N3 0.025(3) 0.029(3) 0.025(3) 0.004(3) 0.011(3) -0.002(3)
N4 0.028(4) 0.035(4) 0.024(3) 0.005(3) 0.010(3) 0.002(3)
N5 0.035(4) 0.023(3) 0.015(3) 0.005(3) 0.006(3) 0.011(3)
C1 0.024(4) 0.020(4) 0.027(4) 0.009(3) 0.008(3) -0.006(3)
C2 0.022(4) 0.015(3) 0.021(4) 0.008(3) 0.005(3) 0.001(3)
C3 0.028(4) 0.020(4) 0.022(4) 0.004(3) 0.012(3) 0.002(3)
C4 0.024(4) 0.023(4) 0.041(5) 0.016(3) 0.014(4) 0.006(3)
C5 0.029(4) 0.021(4) 0.032(4) 0.012(3) -0.009(4) -0.001(3)
C6 0.038(5) 0.020(4) 0.018(4) 0.008(3) 0.004(3) 0.003(3)
C7 0.025(4) 0.018(3) 0.018(3) 0.009(3) 0.007(3) 0.002(3)
C8 0.024(4) 0.022(4) 0.019(4) 0.011(3) 0.003(3) 0.005(3)
C9 0.049(5) 0.023(4) 0.025(4) 0.008(3) 0.014(4) -0.004(4)
C10 0.048(5) 0.032(4) 0.023(4) 0.005(3) 0.015(4) 0.020(4)
C11 0.032(4) 0.014(3) 0.028(4) 0.004(3) 0.008(3) 0.004(3)
C12 0.036(5) 0.019(4) 0.031(4) 0.002(3) 0.012(4) 0.003(3)
C13 0.064(7) 0.030(5) 0.026(5) 0.007(4) 0.003(4) 0.009(4)
C14 0.065(7) 0.027(5) 0.036(5) -0.009(4) -0.024(5) 0.018(4)
C15 0.022(4) 0.026(4) 0.074(7) -0.006(4) -0.002(5) 0.002(4)
C16 0.037(5) 0.026(4) 0.041(5) 0.005(4) 0.020(4) 0.007(4)
C17 0.028(4) 0.017(4) 0.032(4) 0.005(3) -0.002(3) 0.004(3)
C18 0.027(4) 0.017(4) 0.026(4) -0.002(3) 0.008(3) 0.005(3)
C19 0.024(4) 0.015(3) 0.019(4) 0.000(3) 0.000(3) 0.005(3)
C20 0.024(4) 0.017(3) 0.023(4) 0.005(3) 0.010(3) 0.005(3)
C21 0.031(4) 0.017(4) 0.029(4) 0.002(3) 0.004(3) -0.002(3)
C22 0.030(4) 0.033(4) 0.026(4) 0.006(3) 0.007(3) 0.004(3)
C23 0.029(4) 0.036(5) 0.034(5) 0.007(4) 0.013(4) 0.003(4)
C24 0.035(5) 0.039(5) 0.042(5) 0.011(4) -0.005(4) 0.001(4)
C25 0.038(5) 0.039(5) 0.032(5) 0.010(4) 0.010(4) -0.007(4)
C26 0.024(4) 0.025(4) 0.035(4) 0.010(3) 0.000(3) -0.007(3)

loop_
_atom_type_symbol
_atom_type_description
_atom_type_scat_dispersion_real
_atom_type_scat_dispersion_imag
_atom_type_scat_source
C C 0.0033 0.0016 'International Tables Vol C Tables 4.2.6.8 and 6.1.1.4'
H H 0.0000 0.0000 'International Tables Vol C Tables 4.2.6.8 and 6.1.1.4'
N N 0.0061 0.0033 'International Tables Vol C Tables 4.2.6.8 and 6.1.1.4'
Cl Cl 0.1484 0.1585 'International Tables Vol C Tables 4.2.6.8 and 6.1.1.4'
Ir Ir -1.4442 7.9887 'International Tables Vol C Tables 4.2.6.8 and 6.1.1.4'

loop_
_geom_angle_atom_site_label_1
_geom_angle_atom_site_label_2
_geom_angle_atom_site_label_3
_geom_angle
N1 Ir1 C21 104.7(2)
N1 Ir1 C19 161.9(2)
C21 Ir1 C19 65.3(3)
N1 Ir1 C18 123.7(2)
C21 Ir1 C18 65.3(3)
C19 Ir1 C18 39.2(3)
N1 Ir1 C17 97.4(2)
C21 Ir1 C17 39.0(3)
C19 Ir1 C17 65.2(3)
C18 Ir1 C17 38.7(3)
N1 Ir1 C20 139.6(2)
C21 Ir1 C20 38.7(3)
C19 Ir1 C20 39.0(3)
C18 Ir1 C20 65.3(3)
C17 Ir1 C20 65.0(3)
N1 Ir1 Cl2 85.71(16)
C21 Ir1 Cl2 109.5(2)
C19 Ir1 Cl2 111.54(19)
C18 Ir1 Cl2 150.6(2)
C17 Ir1 Cl2 148.2(2)
C20 Ir1 Cl2 92.35(18)
N1 Ir1 Cl1 88.52(15)
C21 Ir1 Cl1 159.0(2)
C19 Ir1 Cl1 97.36(19)
C18 Ir1 Cl1 93.8(2)
C17 Ir1 Cl1 124.3(2)
C20 Ir1 Cl1 131.79(19)
Cl2 Ir1 Cl1 87.31(7)
C1 N1 C2 106.7(5)
C1 N1 Ir1 125.0(5)
C2 N1 Ir1 128.4(4)
C1 N2 C7 108.0(5)
C1 N2 C8 125.3(6)
C7 N2 C8 126.7(6)
N4 N3 C8 107.9(6)
N5 N4 N3 106.7(5)
N4 N5 C9 111.3(6)
N4 N5 C10 119.9(6)
C9 N5 C10 128.8(6)
N1 C1 N2 112.1(6)
N1 C1 H1 124.0
N2 C1 H1 124.0
C3 C2 N1 131.5(6)
C3 C2 C7 120.5(6)
N1 C2 C7 107.9(6)
C2 C3 C4 117.5(6)
C2 C3 H3 121.3
C4 C3 H3 121.3
C3 C4 C5 120.9(7)
C3 C4 H4 119.5
C5 C4 H4 119.5
C6 C5 C4 121.8(7)
C6 C5 H5 119.1
C4 C5 H5 119.1
C7 C6 C5 116.8(7)
C7 C6 H6 121.6
C5 C6 H6 121.6
C6 C7 N2 132.3(6)
C6 C7 C2 122.4(6)
N2 C7 C2 105.3(6)
N3 C8 C9 109.8(6)
N3 C8 N2 119.3(6)
C9 C8 N2 130.8(6)
N5 C9 C8 104.3(6)
N5 C9 H9 127.8
C8 C9 H9 127.8
N5 C10 C11 111.6(6)
N5 C10 H10A 109.3
C11 C10 H10A 109.3
N5 C10 H10B 109.3
C11 C10 H10B 109.3
H10A C10 H10B 108.0
C12 C11 C16 118.3(7)
C12 C11 C10 120.5(7)
C16 C11 C10 121.1(7)
C11 C12 C13 122.0(8)
C11 C12 H12 119.0
C13 C12 H12 119.0
C14 C13 C12 119.7(8)
C14 C13 H13 120.1
C12 C13 H13 120.1
C13 C14 C15 120.0(8)
C13 C14 H14 120.0
C15 C14 H14 120.0
C16 C15 C14 119.9(8)
C16 C15 H15 120.0
C14 C15 H15 120.0
C15 C16 C11 120.0(8)
C15 C16 H16 120.0
C11 C16 H16 120.0
C18 C17 C21 108.2(6)
C18 C17 C24 126.4(7)
C21 C17 C24 125.3(7)
C18 C17 Ir1 70.6(4)
C21 C17 Ir1 70.0(4)
C24 C17 Ir1 128.9(5)
C17 C18 C19 107.8(6)
C17 C18 C23 128.7(7)
C19 C18 C23 123.5(7)
C17 C18 Ir1 70.7(4)
C19 C18 Ir1 70.3(4)
C23 C18 Ir1 125.1(5)
C20 C19 C18 107.8(6)
C20 C19 C22 128.1(6)
C18 C19 C22 124.0(6)
C20 C19 Ir1 70.9(4)
C18 C19 Ir1 70.5(4)
C22 C19 Ir1 127.4(5)
C21 C20 C19 108.0(6)
C21 C20 C26 125.8(6)
C19 C20 C26 126.2(6)
C21 C20 Ir1 70.0(4)
C19 C20 Ir1 70.1(4)
C26 C20 Ir1 126.2(5)
C20 C21 C17 108.3(6)
C20 C21 C25 124.9(7)
C17 C21 C25 126.6(7)
C20 C21 Ir1 71.4(4)
C17 C21 Ir1 71.0(4)
C25 C21 Ir1 127.8(5)
C19 C22 H22A 109.5
C19 C22 H22B 109.5
H22A C22 H22B 109.5
C19 C22 H22C 109.5
H22A C22 H22C 109.5
H22B C22 H22C 109.5
C18 C23 H23A 109.5
C18 C23 H23B 109.5
H23A C23 H23B 109.5
C18 C23 H23C 109.5
H23A C23 H23C 109.5
H23B C23 H23C 109.5
C17 C24 H24A 109.5
C17 C24 H24B 109.5
H24A C24 H24B 109.5
C17 C24 H24C 109.5
H24A C24 H24C 109.5
H24B C24 H24C 109.5
C21 C25 H25A 109.5
C21 C25 H25B 109.5
H25A C25 H25B 109.5
C21 C25 H25C 109.5
H25A C25 H25C 109.5
H25B C25 H25C 109.5
C20 C26 H26A 109.5
C20 C26 H26B 109.5
H26A C26 H26B 109.5
C20 C26 H26C 109.5
H26A C26 H26C 109.5
H26B C26 H26C 109.5

loop_
_geom_bond_atom_site_label_1
_geom_bond_atom_site_label_2
_geom_bond_distance
Ir1 N1 2.135(5)
Ir1 C21 2.144(7)
Ir1 C19 2.152(6)
Ir1 C18 2.155(7)
Ir1 C17 2.156(7)
Ir1 C20 2.162(7)
Ir1 Cl2 2.4124(18)
Ir1 Cl1 2.4191(18)
N1 C1 1.316(8)
N1 C2 1.403(8)
N2 C1 1.345(8)
N2 C7 1.392(8)
N2 C8 1.420(8)
N3 N4 1.322(8)
N3 C8 1.332(8)
N4 N5 1.322(8)
N5 C9 1.335(9)
N5 C10 1.489(8)
C1 H1 0.9500
C2 C3 1.373(9)
C2 C7 1.407(9)
C3 C4 1.395(10)
C3 H3 0.9500
C4 C5 1.398(10)
C4 H4 0.9500
C5 C6 1.375(10)
C5 H5 0.9500
C6 C7 1.374(9)
C6 H6 0.9500
C8 C9 1.339(9)
C9 H9 0.9500
C10 C11 1.511(10)
C10 H10A 0.9900
C10 H10B 0.9900
C11 C12 1.354(10)
C11 C16 1.388(10)
C12 C13 1.383(11)
C12 H12 0.9500
C13 C14 1.343(12)
C13 H13 0.9500
C14 C15 1.387(13)
C14 H14 0.9500
C15 C16 1.380(12)
C15 H15 0.9500
C16 H16 0.9500
C17 C18 1.429(10)
C17 C21 1.437(10)
C17 C24 1.498(10)
C18 C19 1.444(10)
C18 C23 1.484(10)
C19 C20 1.439(9)
C19 C22 1.486(10)
C20 C21 1.426(10)
C20 C26 1.483(9)
C21 C25 1.503(10)
C22 H22A 0.9800
C22 H22B 0.9800
C22 H22C 0.9800
C23 H23A 0.9800
C23 H23B 0.9800
C23 H23C 0.9800
C24 H24A 0.9800
C24 H24B 0.9800
C24 H24C 0.9800
C25 H25A 0.9800
C25 H25B 0.9800
C25 H25C 0.9800
C26 H26A 0.9800
C26 H26B 0.9800
C26 H26C 0.9800

loop_
_geom_torsion_atom_site_label_1
_geom_torsion_atom_site_label_2
_geom_torsion_atom_site_label_3
_geom_torsion_atom_site_label_4
_geom_torsion
C21 Ir1 N1 C1 77.3(6)
C19 Ir1 N1 C1 131.3(8)
C18 Ir1 N1 C1 147.2(5)
C17 Ir1 N1 C1 116.4(6)
C20 Ir1 N1 C1 56.8(7)
Cl2 Ir1 N1 C1 -31.8(5)
Cl1 Ir1 N1 C1 -119.2(5)
C21 Ir1 N1 C2 -104.9(6)
C19 Ir1 N1 C2 -50.9(10)
C18 Ir1 N1 C2 -35.0(6)
C17 Ir1 N1 C2 -65.8(6)
C20 Ir1 N1 C2 -125.4(5)
Cl2 Ir1 N1 C2 146.0(5)
Cl1 Ir1 N1 C2 58.6(5)
C8 N3 N4 N5 -0.8(8)
N3 N4 N5 C9 0.5(8)
N3 N4 N5 C10 178.7(6)
C2 N1 C1 N2 -0.4(8)
Ir1 N1 C1 N2 177.8(4)
C7 N2 C1 N1 0.2(8)
C8 N2 C1 N1 179.4(6)
C1 N1 C2 C3 -178.7(7)
Ir1 N1 C2 C3 3.2(11)
C1 N1 C2 C7 0.5(7)
Ir1 N1 C2 C7 -177.6(4)
N1 C2 C3 C4 -179.3(7)
C7 C2 C3 C4 1.6(10)
C2 C3 C4 C5 0.1(10)
C3 C4 C5 C6 -1.6(11)
C4 C5 C6 C7 1.3(10)
C5 C6 C7 N2 179.4(7)
C5 C6 C7 C2 0.5(10)
C1 N2 C7 C6 -178.9(7)
C8 N2 C7 C6 1.9(12)
C1 N2 C7 C2 0.1(7)
C8 N2 C7 C2 -179.0(6)
C3 C2 C7 C6 -1.9(10)
N1 C2 C7 C6 178.8(6)
C3 C2 C7 N2 178.9(6)
N1 C2 C7 N2 -0.4(7)
N4 N3 C8 C9 0.9(9)
N4 N3 C8 N2 178.7(6)
C1 N2 C8 N3 -39.4(10)
C7 N2 C8 N3 139.7(7)
C1 N2 C8 C9 137.9(8)
C7 N2 C8 C9 -43.1(12)
N4 N5 C9 C8 0.0(8)
C10 N5 C9 C8 -178.0(7)
N3 C8 C9 N5 -0.6(9)
N2 C8 C9 N5 -178.0(7)
N4 N5 C10 C11 -88.1(8)
C9 N5 C10 C11 89.7(9)
N5 C10 C11 C12 119.9(7)
N5 C10 C11 C16 -63.0(9)
C16 C11 C12 C13 0.9(11)
C10 C11 C12 C13 178.0(7)
C11 C12 C13 C14 -0.2(12)
C12 C13 C14 C15 0.2(12)
C13 C14 C15 C16 -0.9(12)
C14 C15 C16 C11 1.6(11)
C12 C11 C16 C15 -1.6(10)
C10 C11 C16 C15 -178.7(7)
N1 Ir1 C17 C18 137.1(4)
C21 Ir1 C17 C18 -118.7(6)
C19 Ir1 C17 C18 -37.9(4)
C20 Ir1 C17 C18 -81.1(4)
Cl2 Ir1 C17 C18 -129.2(4)
Cl1 Ir1 C17 C18 43.8(5)
N1 Ir1 C17 C21 -104.3(4)
C19 Ir1 C17 C21 80.8(4)
C18 Ir1 C17 C21 118.7(6)
C20 Ir1 C17 C21 37.6(4)
Cl2 Ir1 C17 C21 -10.5(6)
Cl1 Ir1 C17 C21 162.5(3)
N1 Ir1 C17 C24 15.5(7)
C21 Ir1 C17 C24 119.7(9)
C19 Ir1 C17 C24 -159.5(8)
C18 Ir1 C17 C24 -121.6(9)
C20 Ir1 C17 C24 157.3(8)
Cl2 Ir1 C17 C24 109.2(7)
Cl1 Ir1 C17 C24 -77.8(7)
C21 C17 C18 C19 0.6(8)
C24 C17 C18 C19 -174.7(7)
Ir1 C17 C18 C19 60.8(5)
C21 C17 C18 C23 179.8(7)
C24 C17 C18 C23 4.6(12)
Ir1 C17 C18 C23 -120.0(7)
C21 C17 C18 Ir1 -60.2(5)
C24 C17 C18 Ir1 124.5(7)
N1 Ir1 C18 C17 -54.2(5)
C21 Ir1 C18 C17 37.5(4)
C19 Ir1 C18 C17 118.0(6)
C20 Ir1 C18 C17 80.2(4)
Cl2 Ir1 C18 C17 123.7(4)
Cl1 Ir1 C18 C17 -145.0(4)
N1 Ir1 C18 C19 -172.3(4)
C21 Ir1 C18 C19 -80.6(4)
C17 Ir1 C18 C19 -118.0(6)
C20 Ir1 C18 C19 -37.8(4)
Cl2 Ir1 C18 C19 5.7(7)
Cl1 Ir1 C18 C19 97.0(4)
N1 Ir1 C18 C23 70.1(7)
C21 Ir1 C18 C23 161.8(7)
C19 Ir1 C18 C23 -117.6(8)
C17 Ir1 C18 C23 124.3(8)
C20 Ir1 C18 C23 -155.5(7)
Cl2 Ir1 C18 C23 -112.0(6)
Cl1 Ir1 C18 C23 -20.7(6)
C17 C18 C19 C20 0.4(8)
C23 C18 C19 C20 -178.9(6)
Ir1 C18 C19 C20 61.5(4)
C17 C18 C19 C22 176.4(6)
C23 C18 C19 C22 -2.9(11)
Ir1 C18 C19 C22 -122.6(7)
C17 C18 C19 Ir1 -61.1(5)
C23 C18 C19 Ir1 119.7(7)
N1 Ir1 C19 C20 -96.5(8)
C21 Ir1 C19 C20 -37.1(4)
C18 Ir1 C19 C20 -117.7(6)
C17 Ir1 C19 C20 -80.2(4)
Cl2 Ir1 C19 C20 65.3(4)
Cl1 Ir1 C19 C20 155.3(4)
N1 Ir1 C19 C18 21.2(10)
C21 Ir1 C19 C18 80.6(4)
C17 Ir1 C19 C18 37.4(4)
C20 Ir1 C19 C18 117.7(6)
Cl2 Ir1 C19 C18 -177.0(4)
Cl1 Ir1 C19 C18 -87.0(4)
N1 Ir1 C19 C22 139.6(7)
C21 Ir1 C19 C22 -160.9(7)
C18 Ir1 C19 C22 118.4(8)
C17 Ir1 C19 C22 155.9(7)
C20 Ir1 C19 C22 -123.9(8)
Cl2 Ir1 C19 C22 -58.6(6)
Cl1 Ir1 C19 C22 31.4(6)
C18 C19 C20 C21 -1.3(7)
C22 C19 C20 C21 -177.0(6)
Ir1 C19 C20 C21 60.0(5)
C18 C19 C20 C26 177.8(6)
C22 C19 C20 C26 2.1(11)
Ir1 C19 C20 C26 -120.9(7)
C18 C19 C20 Ir1 -61.2(4)
C22 C19 C20 Ir1 123.0(7)
N1 Ir1 C20 C21 32.8(6)
C19 Ir1 C20 C21 -118.8(6)
C18 Ir1 C20 C21 -80.8(4)
C17 Ir1 C20 C21 -37.9(4)
Cl2 Ir1 C20 C21 119.0(4)
Cl1 Ir1 C20 C21 -152.5(3)
N1 Ir1 C20 C19 151.6(4)
C21 Ir1 C20 C19 118.8(6)
C18 Ir1 C20 C19 38.0(4)
C17 Ir1 C20 C19 80.8(4)
Cl2 Ir1 C20 C19 -122.2(4)
Cl1 Ir1 C20 C19 -33.8(5)
N1 Ir1 C20 C26 -87.5(7)
C21 Ir1 C20 C26 -120.3(8)
C19 Ir1 C20 C26 120.9(8)
C18 Ir1 C20 C26 158.9(7)
C17 Ir1 C20 C26 -158.3(7)
Cl2 Ir1 C20 C26 -1.4(6)
Cl1 Ir1 C20 C26 87.1(6)
C19 C20 C21 C17 1.6(8)
C26 C20 C21 C17 -177.5(6)
Ir1 C20 C21 C17 61.7(5)
C19 C20 C21 C25 176.3(7)
C26 C20 C21 C25 -2.8(11)
Ir1 C20 C21 C25 -123.6(7)
C19 C20 C21 Ir1 -60.1(5)
C26 C20 C21 Ir1 120.8(7)
C18 C17 C21 C20 -1.4(8)
C24 C17 C21 C20 173.9(7)
Ir1 C17 C21 C20 -62.0(5)
C18 C17 C21 C25 -176.0(7)
C24 C17 C21 C25 -0.6(12)
Ir1 C17 C21 C25 123.4(7)
C18 C17 C21 Ir1 60.6(5)
C24 C17 C21 Ir1 -124.1(7)
N1 Ir1 C21 C20 -158.7(4)
C19 Ir1 C21 C20 37.3(4)
C18 Ir1 C21 C20 80.6(4)
C17 Ir1 C21 C20 117.8(6)
Cl2 Ir1 C21 C20 -68.1(4)
Cl1 Ir1 C21 C20 73.8(7)
N1 Ir1 C21 C17 83.5(4)
C19 Ir1 C21 C17 -80.4(4)
C18 Ir1 C21 C17 -37.1(4)
C20 Ir1 C21 C17 -117.8(6)
Cl2 Ir1 C21 C17 174.2(4)
Cl1 Ir1 C21 C17 -44.0(8)
N1 Ir1 C21 C25 -38.5(7)
C19 Ir1 C21 C25 157.5(8)
C18 Ir1 C21 C25 -159.2(8)
C17 Ir1 C21 C25 -122.0(8)
C20 Ir1 C21 C25 120.2(8)
Cl2 Ir1 C21 C25 52.1(7)
Cl1 Ir1 C21 C25 -166.1(4)
